data_1552973
loop_
_publ_author_name
'Li, Chun'
'Bian, Qing-Long'
'Xu, Sheng'
'Duan, Wei-Liang'

_publ_section_title
;
 Palladium-catalyzed 1,4-addition of secondary alkylphenylphosphines to
 \a,\b-unsaturated carbonyl compounds for the synthesis of phosphorus- and
 carbon-stereogenic compounds
;
_journal_issue 5
_journal_name_full 'Org. Chem. Front.'
_journal_page_first 541
_journal_paper_doi 10.1039/C4QO00017J
_journal_volume 1
_journal_year 2014
_chemical_absolute_configuration ad
_chemical_formula_sum 'C20 H22 B Br N O P'
_chemical_formula_weight 414.08
_space_group_IT_number 19
_space_group_name_Hall 'P 2ac 2ab'
_space_group_name_H-M_alt 'P 21 21 21'
_symmetry_cell_setting orthorhombic
_symmetry_space_group_name_H-M 'P 21 21 21'
_atom_sites_solution_hydrogens geom
_atom_sites_solution_primary direct
_atom_sites_solution_secondary difmap
_audit_creation_method SHELXL-97
_cell_angle_alpha 90.00
_cell_angle_beta 90.00
_cell_angle_gamma 90.00
_cell_formula_units_Z 4
_cell_length_a 6.2364(5)
_cell_length_b 17.7803(18)
_cell_length_c 18.9588(17)
_cell_measurement_reflns_used 1397
_cell_measurement_temperature 293(2)
_cell_measurement_theta_max 36.790
_cell_measurement_theta_min 4.582
_cell_volume 2102.2(3)
_computing_cell_refinement 'Bruker SMART'
_computing_data_collection 'Bruker SMART'
_computing_data_reduction 'Bruker SHELXTL'
_computing_molecular_graphics 'Bruker SHELXTL'
_computing_publication_material 'Bruker SHELXTL'
_computing_structure_refinement 'SHELXL-97 (Sheldrick, 1997)'
_computing_structure_solution 'SHELXS-97 (Sheldrick, 1990)'
_diffrn_ambient_temperature 293(2)
_diffrn_measured_fraction_theta_full 0.999
_diffrn_measured_fraction_theta_max 0.999
_diffrn_measurement_device_type 'CCD area detector'
_diffrn_measurement_method 'phi and omega scans'
_diffrn_radiation_monochromator graphite
_diffrn_radiation_source 'fine-focus sealed tube'
_diffrn_radiation_type MoK\a
_diffrn_radiation_wavelength 0.71073
_diffrn_reflns_av_R_equivalents 0.0635
_diffrn_reflns_av_sigmaI/netI 0.0871
_diffrn_reflns_limit_h_max 7
_diffrn_reflns_limit_h_min -7
_diffrn_reflns_limit_k_max 21
_diffrn_reflns_limit_k_min -20
_diffrn_reflns_limit_l_max 18
_diffrn_reflns_limit_l_min -23
_diffrn_reflns_number 11836
_diffrn_reflns_theta_full 26.00
_diffrn_reflns_theta_max 26.00
_diffrn_reflns_theta_min 1.57
_exptl_absorpt_coefficient_mu 2.038
_exptl_absorpt_correction_T_max 1.00000
_exptl_absorpt_correction_T_min 0.08870
_exptl_absorpt_correction_type empirical
_exptl_absorpt_process_details sadabs
_exptl_crystal_colour colorless
_exptl_crystal_density_diffrn 1.308
_exptl_crystal_density_method 'not measured'
_exptl_crystal_description prismatic
_exptl_crystal_F_000 848
_exptl_crystal_size_max 0.156
_exptl_crystal_size_mid 0.112
_exptl_crystal_size_min 0.056
_refine_diff_density_max 0.477
_refine_diff_density_min -0.331
_refine_diff_density_rms 0.053
_refine_ls_abs_structure_details 'Flack H D (1983), Acta Cryst. A39, 876-881'
_refine_ls_abs_structure_Flack 0.001(13)
_refine_ls_extinction_method none
_refine_ls_goodness_of_fit_ref 0.975
_refine_ls_hydrogen_treatment mixed
_refine_ls_matrix_type full
_refine_ls_number_parameters 239
_refine_ls_number_reflns 4132
_refine_ls_number_restraints 0
_refine_ls_restrained_S_all 0.975
_refine_ls_R_factor_all 0.0995
_refine_ls_R_factor_gt 0.0497
_refine_ls_shift/su_max 0.001
_refine_ls_shift/su_mean 0.000
_refine_ls_structure_factor_coef Fsqd
_refine_ls_weighting_details 'calc w=1/[\s^2^(Fo^2^)+(0.0451P)^2^+0.0000P] where P=(Fo^2^+2Fc^2^)/3'
_refine_ls_weighting_scheme calc
_refine_ls_wR_factor_gt 0.1008
_refine_ls_wR_factor_ref 0.1189
_reflns_number_gt 2469
_reflns_number_total 4132
_reflns_threshold_expression >2sigma(I)
_cod_data_source_file c4qo00017j2.cif
_cod_data_source_block cd212400
_cod_depositor_comments
;
The following automatic conversions were performed:

data item '_symmetry_cell_setting' value 'Orthorhombic' was changed
to 'orthorhombic' in accordance with the
/home/saulius/struct/COD-crude-data/automatic-downloads/DataCite-retrospective/RSC/depositions/lib/dictionaries/cif_core.dic
dictionary named 'cif_core.dic' version 2.4.2 last updated on
2011-04-26.

Automatic conversion script
Id: cif_fix_values 6909 2019-04-08 15:41:33Z antanas 
;
_cod_original_sg_symbol_H-M P2(1)2(1)2(1)
_cod_database_code 1552973

loop_
_symmetry_equiv_pos_as_xyz
'x, y, z'
'-x+1/2, -y, z+1/2'
'-x, y+1/2, -z+1/2'
'x+1/2, -y+1/2, -z'

loop_
_atom_site_label
_atom_site_type_symbol
_atom_site_fract_x
_atom_site_fract_y
_atom_site_fract_z
_atom_site_U_iso_or_equiv
_atom_site_adp_type
_atom_site_occupancy
_atom_site_symmetry_multiplicity
_atom_site_calc_flag
_atom_site_refinement_flags
Br1 Br 1.04571(12) 0.55989(4) 0.06171(3) 0.0944(3) Uani 1 1 d .
P1 P 0.96774(19) 0.31975(7) 0.36295(5) 0.0438(3) Uani 1 1 d .
N1 N 0.8198(9) 0.5841(2) 0.4678(2) 0.0721(14) Uani 1 1 d .
O1 O 0.5854(7) 0.5368(2) 0.3885(2) 0.0876(13) Uani 1 1 d .
B1 B 1.2662(10) 0.3235(4) 0.3821(4) 0.0628(17) Uani 1 1 d .
C1 C 0.8411(7) 0.4124(2) 0.3499(2) 0.0450(11) Uani 1 1 d .
H1 H 0.6855 0.4048 0.3510 0.054 Uiso 1 1 calc R
C2 C 0.8989(9) 0.4634(3) 0.4119(2) 0.0596(14) Uani 1 1 d .
H2A H 0.8938 0.4342 0.4551 0.072 Uiso 1 1 calc R
H2B H 1.0448 0.4812 0.4059 0.072 Uiso 1 1 calc R
C3 C 0.7530(11) 0.5300(3) 0.4194(3) 0.0626(15) Uani 1 1 d .
C4 C 1.0079(13) 0.5875(3) 0.5043(3) 0.0848(18) Uani 1 1 d .
H4 H 1.1183 0.5525 0.5011 0.102 Uiso 1 1 calc R
C5 C 1.0100(18) 0.6493(4) 0.5456(4) 0.117(3) Uani 1 1 d .
H5 H 1.1199 0.6655 0.5751 0.140 Uiso 1 1 calc R
C6 C 0.8114(19) 0.6837(4) 0.5346(5) 0.131(3) Uani 1 1 d .
H6 H 0.7661 0.7277 0.5565 0.157 Uiso 1 1 calc R
C7 C 0.6946(14) 0.6441(4) 0.4875(4) 0.105(2) Uani 1 1 d .
H7 H 0.5571 0.6552 0.4716 0.126 Uiso 1 1 calc R
C8 C 0.8958(7) 0.4468(3) 0.2789(2) 0.0460(11) Uani 1 1 d .
C9 C 1.0947(8) 0.4772(3) 0.2653(3) 0.0632(14) Uani 1 1 d .
H9 H 1.2014 0.4755 0.2995 0.076 Uiso 1 1 calc R
C10 C 1.1357(9) 0.5108(3) 0.2000(3) 0.0693(15) Uani 1 1 d .
H10 H 1.2693 0.5321 0.1912 0.083 Uiso 1 1 calc R
C11 C 0.9830(10) 0.5126(3) 0.1497(2) 0.0621(13) Uani 1 1 d .
C12 C 0.7894(10) 0.4813(3) 0.1617(3) 0.0779(18) Uani 1 1 d .
H12 H 0.6855 0.4820 0.1265 0.093 Uiso 1 1 calc R
C13 C 0.7447(9) 0.4483(3) 0.2257(2) 0.0692(15) Uani 1 1 d .
H13 H 0.6108 0.4268 0.2332 0.083 Uiso 1 1 calc R
C14 C 0.9015(8) 0.2621(3) 0.2869(2) 0.0487(12) Uani 1 1 d .
C15 C 1.0525(10) 0.2516(3) 0.2355(3) 0.0741(16) Uani 1 1 d .
H15 H 1.1842 0.2759 0.2391 0.089 Uiso 1 1 calc R
C16 C 1.0121(12) 0.2055(4) 0.1782(3) 0.0891(19) Uani 1 1 d .
H16 H 1.1176 0.1981 0.1442 0.107 Uiso 1 1 calc R
C17 C 0.8168(13) 0.1709(3) 0.1714(3) 0.0826(19) Uani 1 1 d .
H17 H 0.7893 0.1399 0.1329 0.099 Uiso 1 1 calc R
C18 C 0.6642(11) 0.1821(4) 0.2212(4) 0.090(2) Uani 1 1 d .
H18 H 0.5311 0.1590 0.2168 0.108 Uiso 1 1 calc R
C19 C 0.7058(9) 0.2279(3) 0.2788(3) 0.0735(17) Uani 1 1 d .
H19 H 0.5995 0.2356 0.3124 0.088 Uiso 1 1 calc R
C20 C 0.8243(8) 0.2790(3) 0.4366(2) 0.0585(13) Uani 1 1 d .
H20A H 0.6728 0.2841 0.4290 0.088 Uiso 1 1 calc R
H20B H 0.8638 0.3045 0.4792 0.088 Uiso 1 1 calc R
H20C H 0.8601 0.2266 0.4405 0.088 Uiso 1 1 calc R
H1B H 1.274(7) 0.359(3) 0.429(3) 0.070(14) Uiso 1 1 d .
H1A H 1.311(8) 0.258(3) 0.397(3) 0.088(17) Uiso 1 1 d .
H1C H 1.340(7) 0.347(2) 0.335(2) 0.052(12) Uiso 1 1 d .

loop_
_atom_site_aniso_label
_atom_site_aniso_U_11
_atom_site_aniso_U_22
_atom_site_aniso_U_33
_atom_site_aniso_U_23
_atom_site_aniso_U_13
_atom_site_aniso_U_12
Br1 0.1429(6) 0.0868(4) 0.0535(3) 0.0185(3) 0.0050(4) -0.0142(4)
P1 0.0437(7) 0.0481(7) 0.0397(6) 0.0001(5) 0.0011(6) 0.0044(6)
N1 0.114(4) 0.043(3) 0.059(3) 0.000(2) 0.022(3) 0.004(3)
O1 0.100(3) 0.086(3) 0.077(3) -0.005(2) 0.002(3) 0.043(3)
B1 0.054(4) 0.076(5) 0.059(4) -0.009(4) 0.002(3) 0.010(4)
C1 0.042(2) 0.051(3) 0.042(2) 0.003(2) 0.002(2) 0.004(2)
C2 0.078(3) 0.053(3) 0.048(3) -0.003(2) 0.002(3) 0.011(3)
C3 0.089(4) 0.057(4) 0.041(3) 0.006(2) 0.019(3) 0.012(3)
C4 0.122(6) 0.067(4) 0.066(3) -0.010(3) 0.006(4) -0.016(4)
C5 0.178(8) 0.078(5) 0.095(5) -0.023(4) 0.017(6) -0.034(6)
C6 0.205(10) 0.071(6) 0.118(6) -0.033(5) 0.047(7) 0.002(6)
C7 0.154(7) 0.053(4) 0.108(5) -0.013(4) 0.048(5) 0.021(4)
C8 0.048(3) 0.044(3) 0.045(2) -0.002(2) -0.003(2) 0.003(2)
C9 0.062(4) 0.073(4) 0.054(3) 0.013(3) -0.015(3) -0.018(3)
C10 0.072(3) 0.070(4) 0.065(3) 0.012(3) 0.001(3) -0.018(3)
C11 0.088(4) 0.055(3) 0.043(3) 0.007(2) -0.003(3) -0.006(3)
C12 0.085(4) 0.096(5) 0.053(3) 0.017(3) -0.023(3) -0.023(4)
C13 0.067(3) 0.092(4) 0.048(3) 0.010(3) -0.011(3) -0.014(3)
C14 0.047(3) 0.051(3) 0.047(3) -0.002(2) -0.002(2) 0.012(3)
C15 0.073(4) 0.091(4) 0.059(3) -0.017(3) 0.000(3) 0.004(3)
C16 0.100(5) 0.105(5) 0.062(3) -0.024(3) 0.026(4) -0.001(5)
C17 0.114(6) 0.066(4) 0.069(4) -0.016(3) -0.011(4) 0.025(4)
C18 0.085(4) 0.085(5) 0.101(5) -0.033(4) -0.029(4) 0.011(4)
C19 0.061(4) 0.089(4) 0.070(4) -0.025(3) 0.001(3) -0.001(3)
C20 0.067(3) 0.065(3) 0.044(2) 0.010(2) 0.007(3) 0.003(3)

loop_
_atom_type_symbol
_atom_type_description
_atom_type_scat_dispersion_real
_atom_type_scat_dispersion_imag
_atom_type_scat_source
C C 0.0033 0.0016 'International Tables Vol C Tables 4.2.6.8 and 6.1.1.4'
H H 0.0000 0.0000 'International Tables Vol C Tables 4.2.6.8 and 6.1.1.4'
B B 0.0013 0.0007 'International Tables Vol C Tables 4.2.6.8 and 6.1.1.4'
N N 0.0061 0.0033 'International Tables Vol C Tables 4.2.6.8 and 6.1.1.4'
O O 0.0106 0.0060 'International Tables Vol C Tables 4.2.6.8 and 6.1.1.4'
P P 0.1023 0.0942 'International Tables Vol C Tables 4.2.6.8 and 6.1.1.4'
Br Br -0.2901 2.4595 'International Tables Vol C Tables 4.2.6.8 and 6.1.1.4'

loop_
_geom_angle_atom_site_label_1
_geom_angle_atom_site_label_2
_geom_angle_atom_site_label_3
_geom_angle
C20 P1 C14 105.9(2)
C20 P1 C1 104.5(2)
C14 P1 C1 107.5(2)
C20 P1 B1 110.6(3)
C14 P1 B1 113.2(3)
C1 P1 B1 114.5(3)
C4 N1 C7 108.5(6)
C4 N1 C3 128.4(5)
C7 N1 C3 123.1(6)
P1 B1 H1B 103(2)
P1 B1 H1A 103(2)
H1B B1 H1A 111(3)
P1 B1 H1C 106(2)
H1B B1 H1C 115(3)
H1A B1 H1C 117(3)
C8 C1 C2 113.0(4)
C8 C1 P1 112.5(3)
C2 C1 P1 109.0(3)
C8 C1 H1 107.3
C2 C1 H1 107.3
P1 C1 H1 107.3
C3 C2 C1 113.5(4)
C3 C2 H2A 108.9
C1 C2 H2A 108.9
C3 C2 H2B 108.9
C1 C2 H2B 108.9
H2A C2 H2B 107.7
O1 C3 N1 120.6(5)
O1 C3 C2 124.1(5)
N1 C3 C2 115.2(5)
C5 C4 N1 109.8(7)
C5 C4 H4 125.1
N1 C4 H4 125.1
C4 C5 C6 105.1(8)
C4 C5 H5 127.4
C6 C5 H5 127.4
C7 C6 C5 110.4(7)
C7 C6 H6 124.8
C5 C6 H6 124.8
C6 C7 N1 106.1(8)
C6 C7 H7 126.9
N1 C7 H7 126.9
C9 C8 C13 118.0(4)
C9 C8 C1 121.8(4)
C13 C8 C1 120.2(4)
C8 C9 C10 119.9(5)
C8 C9 H9 120.0
C10 C9 H9 120.0
C11 C10 C9 120.5(5)
C11 C10 H10 119.8
C9 C10 H10 119.8
C10 C11 C12 120.2(4)
C10 C11 Br1 119.0(4)
C12 C11 Br1 120.9(4)
C11 C12 C13 120.4(5)
C11 C12 H12 119.8
C13 C12 H12 119.8
C12 C13 C8 120.9(5)
C12 C13 H13 119.5
C8 C13 H13 119.5
C15 C14 C19 118.2(5)
C15 C14 P1 119.0(4)
C19 C14 P1 122.8(4)
C14 C15 C16 121.0(6)
C14 C15 H15 119.5
C16 C15 H15 119.5
C17 C16 C15 120.1(6)
C17 C16 H16 120.0
C15 C16 H16 120.0
C18 C17 C16 119.5(6)
C18 C17 H17 120.3
C16 C17 H17 120.3
C17 C18 C19 120.2(6)
C17 C18 H18 119.9
C19 C18 H18 119.9
C14 C19 C18 121.0(6)
C14 C19 H19 119.5
C18 C19 H19 119.5
P1 C20 H20A 109.5
P1 C20 H20B 109.5
H20A C20 H20B 109.5
P1 C20 H20C 109.5
H20A C20 H20C 109.5
H20B C20 H20C 109.5

loop_
_geom_bond_atom_site_label_1
_geom_bond_atom_site_label_2
_geom_bond_distance
Br1 C11 1.908(4)
P1 C20 1.809(4)
P1 C14 1.817(5)
P1 C1 1.843(4)
P1 B1 1.897(6)
N1 C4 1.363(8)
N1 C7 1.373(7)
N1 C3 1.395(7)
O1 C3 1.204(6)
B1 H1B 1.09(5)
B1 H1A 1.24(5)
B1 H1C 1.09(4)
C1 C8 1.516(6)
C1 C2 1.529(6)
C1 H1 0.9800
C2 C3 1.499(7)
C2 H2A 0.9700
C2 H2B 0.9700
C4 C5 1.349(8)
C4 H4 0.9300
C5 C6 1.397(12)
C5 H5 0.9300
C6 C7 1.350(11)
C6 H6 0.9300
C7 H7 0.9300
C8 C9 1.378(6)
C8 C13 1.381(6)
C9 C10 1.398(7)
C9 H9 0.9300
C10 C11 1.349(7)
C10 H10 0.9300
C11 C12 1.349(7)
C12 C13 1.377(7)
C12 H12 0.9300
C13 H13 0.9300
C14 C15 1.368(6)
C14 C19 1.372(7)
C15 C16 1.385(7)
C15 H15 0.9300
C16 C17 1.371(9)
C16 H16 0.9300
C17 C18 1.356(8)
C17 H17 0.9300
C18 C19 1.386(7)
C18 H18 0.9300
C19 H19 0.9300
C20 H20A 0.9600
C20 H20B 0.9600
C20 H20C 0.9600

loop_
_geom_torsion_atom_site_label_1
_geom_torsion_atom_site_label_2
_geom_torsion_atom_site_label_3
_geom_torsion_atom_site_label_4
_geom_torsion
C20 P1 C1 C8 -164.3(3)
C14 P1 C1 C8 -52.2(4)
B1 P1 C1 C8 74.5(4)
C20 P1 C1 C2 69.5(4)
C14 P1 C1 C2 -178.3(3)
B1 P1 C1 C2 -51.6(4)
C8 C1 C2 C3 72.5(5)
P1 C1 C2 C3 -161.6(3)
C4 N1 C3 O1 -176.1(5)
C7 N1 C3 O1 5.4(8)
C4 N1 C3 C2 6.4(7)
C7 N1 C3 C2 -172.1(5)
C1 C2 C3 O1 12.5(7)
C1 C2 C3 N1 -170.1(4)
C7 N1 C4 C5 -1.7(7)
C3 N1 C4 C5 179.7(5)
N1 C4 C5 C6 1.3(8)
C4 C5 C6 C7 -0.5(9)
C5 C6 C7 N1 -0.4(9)
C4 N1 C7 C6 1.3(7)
C3 N1 C7 C6 -180.0(5)
C2 C1 C8 C9 49.6(6)
P1 C1 C8 C9 -74.4(5)
C2 C1 C8 C13 -130.3(5)
P1 C1 C8 C13 105.7(5)
C13 C8 C9 C10 2.2(8)
C1 C8 C9 C10 -177.7(5)
C8 C9 C10 C11 -1.1(8)
C9 C10 C11 C12 -0.6(8)
C9 C10 C11 Br1 179.4(4)
C10 C11 C12 C13 1.0(9)
Br1 C11 C12 C13 -179.0(5)
C11 C12 C13 C8 0.3(10)
C9 C8 C13 C12 -1.9(8)
C1 C8 C13 C12 178.0(5)
C20 P1 C14 C15 -146.7(4)
C1 P1 C14 C15 102.1(4)
B1 P1 C14 C15 -25.3(5)
C20 P1 C14 C19 32.9(5)
C1 P1 C14 C19 -78.3(5)
B1 P1 C14 C19 154.3(5)
C19 C14 C15 C16 -2.5(8)
P1 C14 C15 C16 177.2(5)
C14 C15 C16 C17 1.5(9)
C15 C16 C17 C18 0.0(10)
C16 C17 C18 C19 -0.4(10)
C15 C14 C19 C18 2.0(9)
P1 C14 C19 C18 -177.6(4)
C17 C18 C19 C14 -0.6(10)
